data_7006835
loop_
_publ_author_name
'Bailey, Philip J.'
'Dick, Caroline M.'
'Fabre, Sylvie'
'Parsons, Simon'
'Yellowlees, Lesley J.'

_publ_section_title
;
 Complexation of dimethylmagnesium with alpha-diimines; structural and
 EPR characterisation of single electron and alkyl transfer products.
;
_journal_issue 13
_journal_name_full 'Dalton transactions (Cambridge, England : 2003)'
_journal_page_first 1602
_journal_page_last 1610
_journal_paper_doi 10.1039/b514591k
_journal_year 2006
_chemical_formula_moiety '[Mg(L)(THF)3]1.5MeC6H5'
_chemical_formula_sum 'C58.5 H76 Mg N2 O3'
_chemical_formula_weight 879.52
_chemical_name_systematic
;
?
;
_space_group_IT_number 61
_symmetry_cell_setting orthorhombic
_symmetry_space_group_name_Hall '-P 2ac 2ab'
_symmetry_space_group_name_H-M 'P b c a'
_atom_sites_solution_hydrogens geom
_atom_sites_solution_primary direct
_atom_sites_solution_secondary difmap
_audit_creation_method SHELXL-97
_cell_angle_alpha 90.00
_cell_angle_beta 90.00
_cell_angle_gamma 90.00
_cell_formula_units_Z 8
_cell_length_a 22.475(3)
_cell_length_b 18.271(3)
_cell_length_c 24.304(3)
_cell_measurement_reflns_used 3159
_cell_measurement_temperature 150(2)
_cell_measurement_theta_max 40
_cell_measurement_theta_min 5
_cell_volume 9980(2)
_computing_cell_refinement 'Bruker SMART'
_computing_data_collection 'Bruker SMART'
_computing_data_reduction 'Bruker SHELXTL'
_computing_molecular_graphics 'Bruker SHELXTL'
_computing_publication_material SHELXTL
_computing_structure_refinement 'SHELXL-97 (Sheldrick, 1997)'
_computing_structure_solution 'SHELXS-97 (Sheldrick, 1990)'
_diffrn_ambient_temperature 150(2)
_diffrn_measured_fraction_theta_full 0.998
_diffrn_measured_fraction_theta_max 0.998
_diffrn_measurement_device_type 'CCD area detector'
_diffrn_measurement_method 'phi and omega scans'
_diffrn_radiation_monochromator graphite
_diffrn_radiation_source 'fine-focus sealed tube'
_diffrn_radiation_type MoK\a
_diffrn_radiation_wavelength 0.71073
_diffrn_reflns_av_R_equivalents 0.1260
_diffrn_reflns_av_sigmaI/netI 0.0922
_diffrn_reflns_limit_h_max 28
_diffrn_reflns_limit_h_min -14
_diffrn_reflns_limit_k_max 22
_diffrn_reflns_limit_k_min -22
_diffrn_reflns_limit_l_max 30
_diffrn_reflns_limit_l_min -30
_diffrn_reflns_number 54563
_diffrn_reflns_theta_full 26.40
_diffrn_reflns_theta_max 26.40
_diffrn_reflns_theta_min 1.68
_diffrn_standards_decay_% 0
_diffrn_standards_number 0
_exptl_absorpt_coefficient_mu 0.082
_exptl_absorpt_correction_T_max 0.962
_exptl_absorpt_correction_T_min 0.909
_exptl_absorpt_correction_type empirical
_exptl_crystal_colour Red
_exptl_crystal_density_diffrn 1.171
_exptl_crystal_density_method 'not measured'
_exptl_crystal_description Needle
_exptl_crystal_F_000 3816
_exptl_crystal_size_max 0.13
_exptl_crystal_size_mid 0.05
_exptl_crystal_size_min 0.04
_refine_diff_density_max 0.719
_refine_diff_density_min -0.315
_refine_diff_density_rms 0.049
_refine_ls_extinction_coef 0.00027(9)
_refine_ls_extinction_expression Fc^*^=kFc[1+0.001xFc^2^\l^3^/sin(2\q)]^-1/4^
_refine_ls_extinction_method SHELXL
_refine_ls_goodness_of_fit_ref 1.003
_refine_ls_hydrogen_treatment 'riding, rotating groups me'
_refine_ls_matrix_type full
_refine_ls_number_parameters 605
_refine_ls_number_reflns 10210
_refine_ls_number_restraints 52
_refine_ls_restrained_S_all 1.002
_refine_ls_R_factor_all 0.1386
_refine_ls_R_factor_gt 0.0639
_refine_ls_shift/su_max 0.000
_refine_ls_shift/su_mean 0.000
_refine_ls_structure_factor_coef Fsqd
_refine_ls_weighting_details 'calc w=1/[\s^2^(Fo^2^)+(0.0704P)^2^+1.8831P] where P=(Fo^2^+2Fc^2^)/3'
_refine_ls_weighting_scheme calc
_refine_ls_wR_factor_gt 0.1362
_refine_ls_wR_factor_ref 0.1615
_reflns_number_gt 5535
_reflns_number_total 10210
_reflns_threshold_expression >2sigma(I)
_cod_data_source_file b514591k.txt
_cod_data_source_block mgc261
_cod_depositor_comments
;
The following automatic conversions were performed:
'_symmetry_cell_setting' value 'Orthorhombic' changed to 'orthorhombic'
according to '/home/saulius/struct/CIF-dictionaries/cif_core.dic'
dictionary named 'cif_core.dic' version 2.4.1 from
2010-06-29.

'_exptl_absorpt_correction_type' value 'Empirical' changed to
'empirical' according to
'/home/saulius/struct/CIF-dictionaries/cif_core.dic' dictionary named
'cif_core.dic' version 2.4.1 from 2010-06-29.

Automatic conversion script
Id: cif_fix_enum 1527 2010-12-29 10:47:43Z saulius 
;
_cod_original_sg_symbol_H-M Pbca
_cod_original_formula_sum 'C58.50 H76 Mg N2 O3'
_cod_database_code 7006835

loop_
_symmetry_equiv_pos_as_xyz
'x, y, z'
'-x+1/2, -y, z+1/2'
'-x, y+1/2, -z+1/2'
'x+1/2, -y+1/2, -z'
'-x, -y, -z'
'x-1/2, y, -z-1/2'
'x, -y-1/2, z-1/2'
'-x-1/2, y-1/2, z'

loop_
_atom_site_label
_atom_site_type_symbol
_atom_site_fract_x
_atom_site_fract_y
_atom_site_fract_z
_atom_site_U_iso_or_equiv
_atom_site_adp_type
_atom_site_occupancy
_atom_site_symmetry_multiplicity
_atom_site_calc_flag
_atom_site_refinement_flags
_atom_site_disorder_assembly
_atom_site_disorder_group
Mg1 Mg 0.21921(4) 0.07117(4) 0.24699(3) 0.0242(2) Uani 1 1 d . . .
N1 N 0.28372(9) 0.09630(11) 0.30485(8) 0.0242(5) Uani 1 1 d . . .
C1 C 0.30329(11) 0.05586(13) 0.35097(10) 0.0236(6) Uani 1 1 d . . .
C2 C 0.26905(11) 0.05669(14) 0.40008(11) 0.0270(6) Uani 1 1 d . . .
C3 C 0.28227(13) 0.00723(15) 0.44184(11) 0.0335(7) Uani 1 1 d . . .
H3A H 0.2577 0.0057 0.4736 0.040 Uiso 1 1 calc R . .
C4 C 0.33024(13) -0.03973(15) 0.43820(12) 0.0358(7) Uani 1 1 d . . .
H4A H 0.3381 -0.0739 0.4667 0.043 Uiso 1 1 calc R . .
C5 C 0.36644(13) -0.03628(15) 0.39264(11) 0.0336(7) Uani 1 1 d . . .
H5A H 0.4008 -0.0665 0.3911 0.040 Uiso 1 1 calc R . .
C6 C 0.35413(12) 0.01052(14) 0.34854(11) 0.0274(6) Uani 1 1 d . . .
C7 C 0.21968(12) 0.11288(15) 0.40748(11) 0.0317(7) Uani 1 1 d . . .
H7A H 0.1950 0.1127 0.3732 0.038 Uiso 1 1 calc R . .
C8 C 0.24628(13) 0.18995(15) 0.41390(12) 0.0389(7) Uani 1 1 d . . .
H8A H 0.2707 0.2015 0.3816 0.058 Uiso 1 1 calc R . .
H8B H 0.2710 0.1917 0.4471 0.058 Uiso 1 1 calc R . .
H8C H 0.2141 0.2258 0.4171 0.058 Uiso 1 1 calc R . .
C9 C 0.17848(14) 0.09775(19) 0.45572(13) 0.0520(9) Uani 1 1 d . . .
H9A H 0.1627 0.0479 0.4528 0.078 Uiso 1 1 calc R . .
H9B H 0.1455 0.1328 0.4552 0.078 Uiso 1 1 calc R . .
H9C H 0.2006 0.1028 0.4902 0.078 Uiso 1 1 calc R . .
C10 C 0.39444(12) 0.00761(14) 0.29853(11) 0.0310(7) Uani 1 1 d . . .
H10A H 0.3819 0.0475 0.2728 0.037 Uiso 1 1 calc R . .
C11 C 0.45994(12) 0.02057(18) 0.31364(14) 0.0461(8) Uani 1 1 d . . .
H11A H 0.4639 0.0680 0.3321 0.069 Uiso 1 1 calc R . .
H11B H 0.4842 0.0204 0.2801 0.069 Uiso 1 1 calc R . .
H11C H 0.4735 -0.0184 0.3383 0.069 Uiso 1 1 calc R . .
C12 C 0.38803(14) -0.06518(16) 0.26826(13) 0.0461(8) Uani 1 1 d . . .
H12A H 0.3467 -0.0713 0.2561 0.069 Uiso 1 1 calc R . .
H12B H 0.3988 -0.1054 0.2930 0.069 Uiso 1 1 calc R . .
H12C H 0.4145 -0.0656 0.2362 0.069 Uiso 1 1 calc R . .
C13 C 0.32067(11) 0.14869(13) 0.28183(10) 0.0218(6) Uani 1 1 d . . .
C14 C 0.36912(11) 0.19231(13) 0.30548(10) 0.0233(6) Uani 1 1 d . . .
C15 C 0.39810(11) 0.19619(14) 0.35518(11) 0.0299(6) Uani 1 1 d . . .
H15A H 0.3865 0.1653 0.3847 0.036 Uiso 1 1 calc R . .
C16 C 0.44560(12) 0.24680(15) 0.36210(12) 0.0339(7) Uani 1 1 d . . .
H16A H 0.4658 0.2485 0.3964 0.041 Uiso 1 1 calc R . .
C17 C 0.46322(12) 0.29314(15) 0.32106(12) 0.0324(7) Uani 1 1 d . . .
H17A H 0.4947 0.3268 0.3273 0.039 Uiso 1 1 calc R . .
C18 C 0.43430(11) 0.29080(14) 0.26900(11) 0.0279(6) Uani 1 1 d . . .
C19 C 0.44801(12) 0.33360(15) 0.22180(12) 0.0340(7) Uani 1 1 d . . .
H19A H 0.4788 0.3691 0.2232 0.041 Uiso 1 1 calc R . .
C20 C 0.41630(13) 0.32320(15) 0.17411(12) 0.0359(7) Uani 1 1 d . . .
H20A H 0.4259 0.3523 0.1430 0.043 Uiso 1 1 calc R . .
C21 C 0.36979(12) 0.27093(14) 0.16927(11) 0.0319(7) Uani 1 1 d . . .
H21A H 0.3493 0.2649 0.1354 0.038 Uiso 1 1 calc R . .
C22 C 0.35473(11) 0.22876(13) 0.21463(10) 0.0257(6) Uani 1 1 d . . .
C23 C 0.38860(11) 0.24047(13) 0.26340(10) 0.0245(6) Uani 1 1 d . . .
C24 C 0.31281(11) 0.17024(13) 0.22714(10) 0.0240(6) Uani 1 1 d . . .
N2 N 0.26795(9) 0.13764(11) 0.19544(8) 0.0251(5) Uani 1 1 d . . .
C25 C 0.27553(12) 0.14281(14) 0.13745(11) 0.0291(6) Uani 1 1 d . . .
C26 C 0.32191(13) 0.10489(15) 0.11024(11) 0.0340(7) Uani 1 1 d . . .
C27 C 0.32846(15) 0.11430(17) 0.05354(12) 0.0438(8) Uani 1 1 d . . .
H27A H 0.3604 0.0907 0.0351 0.053 Uiso 1 1 calc R . .
C28 C 0.28971(16) 0.15689(18) 0.02379(12) 0.0484(9) Uani 1 1 d . . .
H28A H 0.2954 0.1632 -0.0147 0.058 Uiso 1 1 calc R . .
C29 C 0.24262(14) 0.19048(16) 0.04985(12) 0.0397(8) Uani 1 1 d . . .
H29A H 0.2154 0.2186 0.0288 0.048 Uiso 1 1 calc R . .
C30 C 0.23411(12) 0.18420(15) 0.10603(11) 0.0326(7) Uani 1 1 d . . .
C31 C 0.36280(13) 0.05226(15) 0.14028(12) 0.0362(7) Uani 1 1 d . . .
H31A H 0.3440 0.0412 0.1766 0.043 Uiso 1 1 calc R . .
C32 C 0.37010(14) -0.02101(17) 0.10947(13) 0.0469(8) Uani 1 1 d . . .
H32A H 0.3308 -0.0403 0.0998 0.070 Uiso 1 1 calc R . .
H32B H 0.3908 -0.0561 0.1332 0.070 Uiso 1 1 calc R . .
H32C H 0.3933 -0.0131 0.0759 0.070 Uiso 1 1 calc R . .
C33 C 0.42419(13) 0.08376(17) 0.15171(14) 0.0487(9) Uani 1 1 d . . .
H33A H 0.4203 0.1276 0.1746 0.073 Uiso 1 1 calc R . .
H33B H 0.4434 0.0967 0.1169 0.073 Uiso 1 1 calc R . .
H33C H 0.4484 0.0473 0.1710 0.073 Uiso 1 1 calc R . .
C34 C 0.18347(12) 0.22385(15) 0.13412(11) 0.0346(7) Uani 1 1 d . . .
H34A H 0.1704 0.1928 0.1658 0.042 Uiso 1 1 calc R . .
C35 C 0.20548(14) 0.29663(15) 0.15783(13) 0.0450(8) Uani 1 1 d . . .
H35A H 0.2388 0.2875 0.1829 0.067 Uiso 1 1 calc R . .
H35B H 0.1730 0.3205 0.1779 0.067 Uiso 1 1 calc R . .
H35C H 0.2187 0.3285 0.1278 0.067 Uiso 1 1 calc R . .
C36 C 0.12865(14) 0.23710(19) 0.09781(13) 0.0544(9) Uani 1 1 d . . .
H36A H 0.1176 0.1914 0.0793 0.082 Uiso 1 1 calc R . .
H36B H 0.1379 0.2745 0.0702 0.082 Uiso 1 1 calc R . .
H36C H 0.0955 0.2538 0.1207 0.082 Uiso 1 1 calc R . .
O1 O 0.19562(8) -0.02917(9) 0.28415(7) 0.0327(5) Uani 1 1 d . . .
C37 C 0.15997(14) -0.04733(15) 0.33159(12) 0.0395(8) Uani 1 1 d . . .
H37A H 0.1183 -0.0568 0.3206 0.047 Uiso 1 1 calc R . .
H37B H 0.1604 -0.0067 0.3585 0.047 Uiso 1 1 calc R . .
C38 C 0.18771(15) -0.11598(16) 0.35648(12) 0.0457(8) Uani 1 1 d . . .
H38A H 0.1569 -0.1534 0.3640 0.055 Uiso 1 1 calc R . .
H38B H 0.2087 -0.1043 0.3912 0.055 Uiso 1 1 calc R . .
C39 C 0.23143(14) -0.14274(17) 0.31278(14) 0.0478(9) Uani 1 1 d . . .
H39A H 0.2730 -0.1330 0.3240 0.057 Uiso 1 1 calc R . .
H39B H 0.2265 -0.1958 0.3059 0.057 Uiso 1 1 calc R . .
C40 C 0.21491(14) -0.09880(14) 0.26282(13) 0.0397(7) Uani 1 1 d . . .
H40A H 0.2496 -0.0927 0.2382 0.048 Uiso 1 1 calc R . .
H40B H 0.1825 -0.1230 0.2421 0.048 Uiso 1 1 calc R . .
O2 O 0.17456(8) 0.02631(10) 0.17725(7) 0.0341(5) Uani 1 1 d . . .
C41 C 0.20269(15) -0.02015(19) 0.13770(13) 0.0555(9) Uani 1 1 d . . .
H41A H 0.1972 -0.0723 0.1476 0.067 Uiso 1 1 calc R . .
H41B H 0.2458 -0.0096 0.1356 0.067 Uiso 1 1 calc R . .
C42 C 0.1742(2) -0.0042(3) 0.08594(15) 0.0866(14) Uani 1 1 d . . .
H42A H 0.1761 -0.0471 0.0611 0.104 Uiso 1 1 calc R . .
H42B H 0.1936 0.0379 0.0676 0.104 Uiso 1 1 calc R . .
C43 C 0.11097(19) 0.0135(2) 0.10039(14) 0.0682(11) Uani 1 1 d . . .
H43A H 0.0846 -0.0288 0.0932 0.082 Uiso 1 1 calc R . .
H43B H 0.0965 0.0561 0.0791 0.082 Uiso 1 1 calc R . .
C44 C 0.11342(13) 0.03081(18) 0.16140(13) 0.0471(8) Uani 1 1 d . . .
H44A H 0.0977 0.0806 0.1685 0.057 Uiso 1 1 calc R . .
H44B H 0.0893 -0.0048 0.1825 0.057 Uiso 1 1 calc R . .
O3 O 0.14506(8) 0.12722(9) 0.27384(7) 0.0302(4) Uani 1 1 d . . .
C45 C 0.14936(12) 0.20569(14) 0.28302(12) 0.0345(7) Uani 1 1 d . . .
H45A H 0.1811 0.2274 0.2600 0.041 Uiso 1 1 calc R . .
H45B H 0.1578 0.2165 0.3222 0.041 Uiso 1 1 calc R . .
C46 C 0.08904(13) 0.23481(16) 0.26659(15) 0.0497(9) Uani 1 1 d . . .
H46A H 0.0765 0.2747 0.2916 0.060 Uiso 1 1 calc R . .
H46B H 0.0901 0.2540 0.2285 0.060 Uiso 1 1 calc R . .
C47 C 0.04693(14) 0.17068(17) 0.27073(17) 0.0593(10) Uani 1 1 d . . .
H47A H 0.0147 0.1809 0.2974 0.071 Uiso 1 1 calc R . .
H47B H 0.0290 0.1595 0.2345 0.071 Uiso 1 1 calc R . .
C48 C 0.08541(12) 0.10834(15) 0.29019(14) 0.0404(8) Uani 1 1 d . . .
H48A H 0.0828 0.1030 0.3307 0.049 Uiso 1 1 calc R . .
H48B H 0.0729 0.0618 0.2728 0.049 Uiso 1 1 calc R . .
C1S C -0.06004(18) 0.7314(2) 0.56655(18) 0.0790(13) Uani 1 1 d . . .
H1SA H -0.0823 0.6949 0.5878 0.119 Uiso 1 1 calc R . .
H1SB H -0.0861 0.7532 0.5387 0.119 Uiso 1 1 calc R . .
H1SC H -0.0455 0.7697 0.5913 0.119 Uiso 1 1 calc R . .
C2S C -0.00793(15) 0.69493(18) 0.53862(13) 0.0454(8) Uani 1 1 d . . .
C3S C 0.04854(17) 0.72590(19) 0.53980(13) 0.0528(9) Uani 1 1 d . . .
H3SA H 0.0544 0.7715 0.5578 0.063 Uiso 1 1 calc R . .
C4S C 0.09609(16) 0.6914(2) 0.51524(13) 0.0522(9) Uani 1 1 d . . .
H4SA H 0.1345 0.7131 0.5165 0.063 Uiso 1 1 calc R . .
C5S C 0.08823(15) 0.62586(19) 0.48895(13) 0.0467(9) Uani 1 1 d . . .
H5SA H 0.1211 0.6020 0.4722 0.056 Uiso 1 1 calc R . .
C6S C 0.03300(15) 0.59493(18) 0.48688(13) 0.0466(8) Uani 1 1 d . . .
H6SA H 0.0273 0.5499 0.4681 0.056 Uiso 1 1 calc R . .
C7S C -0.01469(15) 0.62897(18) 0.51197(13) 0.0469(8) Uani 1 1 d . . .
H7SA H -0.0528 0.6065 0.5108 0.056 Uiso 1 1 calc R . .
C8S C 0.5408(4) 0.4952(6) 0.5626(3) 0.069(2) Uani 0.50 1 d PU . .
C9S C 0.51902(16) 0.4467(3) 0.52211(16) 0.0635(10) Uani 1 1 d U . .
C10S C 0.4974(3) 0.3979(4) 0.4794(4) 0.0687(19) Uani 0.50 1 d PU . .
C11S C 0.4632(2) 0.4325(3) 0.43543(19) 0.0864(14) Uani 1 1 d U . .
C12S C 0.4860(3) 0.4825(5) 0.4785(3) 0.0517(16) Uani 0.50 1 d PU . .

loop_
_atom_site_aniso_label
_atom_site_aniso_U_11
_atom_site_aniso_U_22
_atom_site_aniso_U_33
_atom_site_aniso_U_23
_atom_site_aniso_U_13
_atom_site_aniso_U_12
Mg1 0.0253(5) 0.0224(4) 0.0251(5) 0.0001(4) -0.0019(4) -0.0013(4)
N1 0.0233(12) 0.0217(11) 0.0277(12) 0.0009(9) -0.0006(10) -0.0037(10)
C1 0.0249(15) 0.0188(13) 0.0270(15) 0.0001(11) -0.0028(12) -0.0044(12)
C2 0.0235(15) 0.0294(15) 0.0282(15) -0.0007(12) -0.0029(12) -0.0045(12)
C3 0.0335(17) 0.0411(17) 0.0259(15) 0.0031(13) -0.0010(13) -0.0064(15)
C4 0.0429(18) 0.0333(16) 0.0311(17) 0.0116(13) -0.0071(14) -0.0016(15)
C5 0.0321(17) 0.0307(16) 0.0381(18) 0.0025(13) -0.0036(14) 0.0009(13)
C6 0.0278(15) 0.0230(14) 0.0315(15) 0.0030(12) -0.0004(12) -0.0034(12)
C7 0.0274(15) 0.0380(16) 0.0295(15) 0.0011(13) 0.0003(13) 0.0019(13)
C8 0.0412(18) 0.0372(17) 0.0385(17) -0.0091(14) 0.0019(15) 0.0061(15)
C9 0.045(2) 0.062(2) 0.049(2) 0.0018(17) 0.0124(16) 0.0104(18)
C10 0.0303(16) 0.0254(15) 0.0374(17) 0.0024(12) 0.0028(13) 0.0067(13)
C11 0.0309(17) 0.0464(19) 0.061(2) -0.0041(16) 0.0085(15) -0.0014(15)
C12 0.0443(19) 0.0441(19) 0.050(2) -0.0068(16) 0.0057(16) 0.0038(16)
C13 0.0226(14) 0.0164(13) 0.0263(14) -0.0028(11) 0.0026(12) 0.0027(11)
C14 0.0221(14) 0.0220(13) 0.0259(14) -0.0033(11) -0.0006(12) 0.0032(11)
C15 0.0283(16) 0.0279(15) 0.0333(16) -0.0013(12) -0.0024(13) 0.0009(13)
C16 0.0315(16) 0.0326(16) 0.0375(17) -0.0046(13) -0.0087(14) -0.0008(14)
C17 0.0255(16) 0.0256(15) 0.0462(18) -0.0071(13) -0.0027(14) -0.0033(13)
C18 0.0250(15) 0.0223(14) 0.0363(16) -0.0043(12) 0.0046(13) 0.0015(12)
C19 0.0295(16) 0.0245(15) 0.0481(19) -0.0008(13) 0.0054(15) -0.0045(13)
C20 0.0395(18) 0.0296(16) 0.0386(18) 0.0059(13) 0.0090(15) -0.0018(14)
C21 0.0349(17) 0.0278(15) 0.0329(16) 0.0016(12) 0.0017(14) -0.0036(13)
C22 0.0266(15) 0.0208(14) 0.0297(15) -0.0019(11) 0.0032(12) 0.0021(12)
C23 0.0261(15) 0.0198(13) 0.0277(15) -0.0022(11) 0.0010(12) 0.0026(12)
C24 0.0257(15) 0.0204(13) 0.0258(14) -0.0027(11) 0.0011(12) 0.0009(12)
N2 0.0286(13) 0.0255(12) 0.0213(12) -0.0007(9) -0.0026(10) -0.0041(10)
C25 0.0352(17) 0.0237(14) 0.0285(15) -0.0008(12) -0.0017(13) -0.0098(13)
C26 0.0410(18) 0.0317(16) 0.0293(16) -0.0009(13) 0.0002(14) -0.0077(14)
C27 0.053(2) 0.0463(19) 0.0323(17) -0.0072(15) 0.0083(16) -0.0053(17)
C28 0.072(3) 0.047(2) 0.0255(16) 0.0067(15) -0.0014(17) -0.0121(19)
C29 0.053(2) 0.0368(17) 0.0294(17) 0.0025(14) -0.0062(15) -0.0062(16)
C30 0.0404(18) 0.0272(15) 0.0302(16) 0.0022(12) -0.0074(13) -0.0119(14)
C31 0.0379(18) 0.0370(17) 0.0336(17) -0.0043(13) 0.0075(14) 0.0009(14)
C32 0.047(2) 0.0431(19) 0.051(2) -0.0054(16) 0.0104(16) -0.0011(16)
C33 0.047(2) 0.0443(19) 0.055(2) -0.0116(16) 0.0019(16) 0.0035(16)
C34 0.0382(18) 0.0309(16) 0.0347(17) 0.0069(13) -0.0077(14) -0.0027(14)
C35 0.046(2) 0.0312(17) 0.057(2) -0.0010(15) -0.0021(16) 0.0014(15)
C36 0.049(2) 0.061(2) 0.054(2) 0.0122(18) -0.0136(17) -0.0018(18)
O1 0.0422(12) 0.0225(10) 0.0335(11) 0.0000(8) 0.0049(9) -0.0065(9)
C37 0.052(2) 0.0310(16) 0.0354(17) -0.0002(13) 0.0066(16) -0.0094(15)
C38 0.061(2) 0.0324(17) 0.0439(19) 0.0083(15) -0.0090(17) -0.0112(16)
C39 0.0350(18) 0.0330(17) 0.075(2) 0.0147(16) -0.0052(17) -0.0022(15)
C40 0.0410(18) 0.0259(15) 0.052(2) -0.0037(14) 0.0053(15) -0.0007(14)
O2 0.0343(11) 0.0357(11) 0.0322(11) -0.0077(9) -0.0068(9) -0.0026(9)
C41 0.056(2) 0.055(2) 0.055(2) -0.0267(18) -0.0027(18) -0.0030(18)
C42 0.107(4) 0.113(4) 0.040(2) -0.018(2) 0.001(2) -0.038(3)
C43 0.082(3) 0.072(3) 0.051(2) -0.0027(19) -0.035(2) -0.001(2)
C44 0.0391(19) 0.050(2) 0.052(2) -0.0061(16) -0.0193(16) -0.0040(16)
O3 0.0243(10) 0.0250(10) 0.0414(11) -0.0025(8) -0.0007(9) -0.0014(8)
C45 0.0350(17) 0.0241(15) 0.0443(18) -0.0034(13) -0.0021(14) -0.0012(13)
C46 0.0396(19) 0.0355(18) 0.074(2) 0.0066(16) 0.0055(17) 0.0066(15)
C47 0.0372(19) 0.0378(19) 0.103(3) 0.0056(19) -0.0026(19) 0.0048(16)
C48 0.0297(17) 0.0309(16) 0.061(2) 0.0059(15) 0.0044(15) -0.0002(14)
C1S 0.081(3) 0.064(3) 0.092(3) 0.001(2) 0.029(2) 0.017(2)
C2S 0.049(2) 0.045(2) 0.0420(19) 0.0064(15) 0.0056(16) 0.0071(17)
C3S 0.070(3) 0.046(2) 0.043(2) 0.0009(16) -0.0027(19) -0.0115(19)
C4S 0.046(2) 0.066(2) 0.044(2) 0.0107(18) -0.0038(17) -0.0075(19)
C5S 0.053(2) 0.055(2) 0.0321(18) 0.0117(16) 0.0055(16) 0.0079(18)
C6S 0.061(2) 0.0378(19) 0.0407(19) 0.0042(15) 0.0034(17) -0.0050(18)
C7S 0.046(2) 0.045(2) 0.049(2) 0.0062(16) -0.0002(17) -0.0101(17)
C8S 0.059(5) 0.095(7) 0.052(5) 0.010(4) 0.000(4) -0.001(5)
C9S 0.045(2) 0.087(3) 0.058(2) 0.012(2) 0.0077(18) 0.003(2)
C10S 0.056(5) 0.061(4) 0.090(5) 0.000(4) 0.033(4) -0.012(4)
C11S 0.074(3) 0.111(4) 0.074(3) -0.032(3) 0.008(2) -0.023(3)
C12S 0.040(4) 0.067(4) 0.048(4) -0.013(3) 0.009(3) -0.007(3)

loop_
_atom_type_symbol
_atom_type_description
_atom_type_scat_dispersion_real
_atom_type_scat_dispersion_imag
_atom_type_scat_source
C C 0.0033 0.0016 'International Tables Vol C Tables 4.2.6.8 and 6.1.1.4'
H H 0.0000 0.0000 'International Tables Vol C Tables 4.2.6.8 and 6.1.1.4'
N N 0.0061 0.0033 'International Tables Vol C Tables 4.2.6.8 and 6.1.1.4'
Mg Mg 0.0486 0.0363 'International Tables Vol C Tables 4.2.6.8 and 6.1.1.4'
O O 0.0106 0.0060 'International Tables Vol C Tables 4.2.6.8 and 6.1.1.4'

loop_
_geom_angle_atom_site_label_1
_geom_angle_atom_site_label_2
_geom_angle_atom_site_label_3
_geom_angle
_geom_angle_site_symmetry_1
_geom_angle_site_symmetry_3
_geom_angle_publ_flag
N2 Mg1 O3 109.23(8) . . ?
N2 Mg1 N1 84.84(8) . . ?
O3 Mg1 N1 103.92(8) . . ?
N2 Mg1 O1 154.89(9) . . ?
O3 Mg1 O1 95.33(8) . . ?
N1 Mg1 O1 94.47(8) . . ?
N2 Mg1 O2 89.62(8) . . ?
O3 Mg1 O2 93.56(8) . . ?
N1 Mg1 O2 162.51(9) . . ?
O1 Mg1 O2 83.58(8) . . ?
N2 Mg1 C13 57.01(8) . . ?
O3 Mg1 C13 108.03(7) . . ?
N1 Mg1 C13 28.01(7) . . ?
O1 Mg1 C13 120.78(8) . . ?
O2 Mg1 C13 144.43(8) . . ?
N2 Mg1 C24 28.35(7) . . ?
O3 Mg1 C24 109.79(7) . . ?
N1 Mg1 C24 56.71(8) . . ?
O1 Mg1 C24 144.96(8) . . ?
O2 Mg1 C24 117.52(8) . . ?
C13 Mg1 C24 28.74(7) . . ?
C13 N1 C1 119.7(2) . . ?
C13 N1 Mg1 107.37(16) . . ?
C1 N1 Mg1 129.85(16) . . ?
C6 C1 N1 121.7(2) . . ?
C6 C1 C2 118.7(2) . . ?
N1 C1 C2 119.5(2) . . ?
C3 C2 C1 119.4(2) . . ?
C3 C2 C7 120.5(2) . . ?
C1 C2 C7 120.1(2) . . ?
C4 C3 C2 121.6(3) . . ?
C5 C4 C3 119.0(3) . . ?
C4 C5 C6 121.9(3) . . ?
C5 C6 C1 119.1(2) . . ?
C5 C6 C10 118.3(2) . . ?
C1 C6 C10 122.5(2) . . ?
C9 C7 C2 114.4(2) . . ?
C9 C7 C8 109.0(2) . . ?
C2 C7 C8 110.3(2) . . ?
C6 C10 C12 111.1(2) . . ?
C6 C10 C11 112.1(2) . . ?
C12 C10 C11 109.9(2) . . ?
N1 C13 C24 120.2(2) . . ?
N1 C13 C14 131.5(2) . . ?
C24 C13 C14 108.3(2) . . ?
N1 C13 Mg1 44.61(11) . . ?
C24 C13 Mg1 75.71(15) . . ?
C14 C13 Mg1 173.10(17) . . ?
C15 C14 C23 117.1(2) . . ?
C15 C14 C13 136.4(2) . . ?
C23 C14 C13 106.5(2) . . ?
C14 C15 C16 119.6(3) . . ?
C17 C16 C15 122.3(3) . . ?
C16 C17 C18 119.9(3) . . ?
C23 C18 C19 116.5(2) . . ?
C23 C18 C17 116.5(2) . . ?
C19 C18 C17 127.0(3) . . ?
C20 C19 C18 119.5(3) . . ?
C19 C20 C21 123.0(3) . . ?
C22 C21 C20 119.1(3) . . ?
C21 C22 C23 116.6(2) . . ?
C21 C22 C24 137.0(2) . . ?
C23 C22 C24 106.4(2) . . ?
C18 C23 C14 124.7(2) . . ?
C18 C23 C22 125.3(2) . . ?
C14 C23 C22 110.0(2) . . ?
C13 C24 N2 119.6(2) . . ?
C13 C24 C22 108.9(2) . . ?
N2 C24 C22 131.5(2) . . ?
C13 C24 Mg1 75.55(14) . . ?
N2 C24 Mg1 44.27(11) . . ?
C22 C24 Mg1 171.94(18) . . ?
C24 N2 C25 115.5(2) . . ?
C24 N2 Mg1 107.37(15) . . ?
C25 N2 Mg1 134.84(16) . . ?
C26 C25 C30 119.5(2) . . ?
C26 C25 N2 121.2(2) . . ?
C30 C25 N2 119.3(2) . . ?
C27 C26 C25 118.6(3) . . ?
C27 C26 C31 119.3(3) . . ?
C25 C26 C31 122.1(2) . . ?
C28 C27 C26 121.5(3) . . ?
C27 C28 C29 119.8(3) . . ?
C28 C29 C30 121.5(3) . . ?
C29 C30 C25 118.9(3) . . ?
C29 C30 C34 120.7(3) . . ?
C25 C30 C34 120.3(2) . . ?
C26 C31 C33 113.4(2) . . ?
C26 C31 C32 112.4(2) . . ?
C33 C31 C32 108.7(2) . . ?
C30 C34 C35 110.1(2) . . ?
C30 C34 C36 114.9(2) . . ?
C35 C34 C36 109.8(2) . . ?
C40 O1 C37 104.6(2) . . ?
C40 O1 Mg1 122.50(16) . . ?
C37 O1 Mg1 132.93(16) . . ?
O1 C37 C38 106.2(2) . . ?
C37 C38 C39 104.5(2) . . ?
C40 C39 C38 103.4(2) . . ?
O1 C40 C39 104.8(2) . . ?
C44 O2 C41 106.2(2) . . ?
C44 O2 Mg1 130.10(17) . . ?
C41 O2 Mg1 123.65(18) . . ?
O2 C41 C42 105.7(3) . . ?
C41 C42 C43 105.1(3) . . ?
C42 C43 C44 103.9(3) . . ?
O2 C44 C43 106.6(3) . . ?
C48 O3 C45 104.8(2) . . ?
C48 O3 Mg1 136.11(16) . . ?
C45 O3 Mg1 118.98(15) . . ?
O3 C45 C46 104.3(2) . . ?
C47 C46 C45 105.8(2) . . ?
C48 C47 C46 104.4(3) . . ?
O3 C48 C47 105.5(2) . . ?
C7S C2S C3S 117.8(3) . . ?
C7S C2S C1S 120.8(3) . . ?
C3S C2S C1S 121.3(3) . . ?
C4S C3S C2S 120.9(3) . . ?
C5S C4S C3S 120.2(3) . . ?
C6S C5S C4S 119.8(3) . . ?
C5S C6S C7S 120.2(3) . . ?
C2S C7S C6S 121.1(3) . . ?
C12S C8S C11S 70.6(6) 5_666 5_666 ?
C12S C8S C9S 58.3(5) 5_666 . ?
C11S C8S C9S 128.9(7) 5_666 . ?
C12S C9S C8S 54.1(5) 5_666 . ?
C12S C9S C12S 59.8(6) 5_666 . ?
C8S C9S C12S 113.8(6) . . ?
C12S C9S C10S 125.1(6) 5_666 . ?
C8S C9S C10S 178.6(6) . . ?
C12S C9S C10S 65.4(5) . . ?
C9S C10S C11S 115.7(6) . . ?
C9S C10S C12S 57.2(4) . . ?
C11S C10S C12S 58.5(4) . . ?
C8S C11S C10S 116.1(6) 5_666 . ?
C8S C11S C12S 51.8(5) 5_666 . ?
C10S C11S C12S 64.4(5) . . ?
C8S C12S C9S 67.6(7) 5_666 5_666 ?
C8S C12S C12S 133.1(12) 5_666 5_666 ?
C9S C12S C12S 65.6(6) 5_666 5_666 ?
C8S C12S C9S 171.6(9) 5_666 . ?
C9S C12S C9S 120.2(6) 5_666 . ?
C12S C12S C9S 54.6(6) 5_666 . ?
C8S C12S C11S 57.6(6) 5_666 . ?
C9S C12S C11S 125.2(7) 5_666 . ?
C12S C12S C11S 168.7(11) 5_666 . ?
C9S C12S C11S 114.5(7) . . ?
C8S C12S C10S 114.6(8) 5_666 . ?
C9S C12S C10S 175.5(7) 5_666 . ?
C12S C12S C10S 111.8(9) 5_666 . ?
C9S C12S C10S 57.4(5) . . ?
C11S C12S C10S 57.2(5) . . ?

loop_
_geom_bond_atom_site_label_1
_geom_bond_atom_site_label_2
_geom_bond_distance
_geom_bond_site_symmetry_2
_geom_bond_publ_flag
Mg1 N2 2.060(2) . ?
Mg1 O3 2.0621(19) . ?
Mg1 N1 2.071(2) . ?
Mg1 O1 2.1113(19) . ?
Mg1 O2 2.1335(19) . ?
Mg1 C13 2.815(3) . ?
Mg1 C24 2.817(3) . ?
N1 C13 1.385(3) . ?
N1 C1 1.413(3) . ?
C1 C6 1.413(4) . ?
C1 C2 1.420(4) . ?
C2 C3 1.391(4) . ?
C2 C7 1.522(4) . ?
C3 C4 1.381(4) . ?
C4 C5 1.376(4) . ?
C5 C6 1.399(4) . ?
C6 C10 1.517(4) . ?
C7 C9 1.519(4) . ?
C7 C8 1.538(4) . ?
C10 C12 1.527(4) . ?
C10 C11 1.536(4) . ?
C13 C24 1.398(3) . ?
C13 C14 1.467(3) . ?
C14 C15 1.374(3) . ?
C14 C23 1.418(3) . ?
C15 C16 1.422(4) . ?
C16 C17 1.367(4) . ?
C17 C18 1.423(4) . ?
C18 C23 1.385(3) . ?
C18 C19 1.422(4) . ?
C19 C20 1.374(4) . ?
C20 C21 1.421(4) . ?
C21 C22 1.387(4) . ?
C22 C23 1.425(4) . ?
C22 C24 1.457(3) . ?
C24 N2 1.402(3) . ?
N2 C25 1.423(3) . ?
C25 C26 1.416(4) . ?
C25 C30 1.422(4) . ?
C26 C27 1.397(4) . ?
C26 C31 1.517(4) . ?
C27 C28 1.374(4) . ?
C28 C29 1.378(4) . ?
C29 C30 1.384(4) . ?
C30 C34 1.512(4) . ?
C31 C33 1.520(4) . ?
C31 C32 1.543(4) . ?
C34 C35 1.531(4) . ?
C34 C36 1.535(4) . ?
O1 C40 1.441(3) . ?
O1 C37 1.443(3) . ?
C37 C38 1.526(4) . ?
C38 C39 1.527(4) . ?
C39 C40 1.502(4) . ?
O2 C44 1.429(3) . ?
O2 C41 1.430(3) . ?
C41 C42 1.441(5) . ?
C42 C43 1.500(5) . ?
C43 C44 1.517(4) . ?
O3 C48 1.440(3) . ?
O3 C45 1.454(3) . ?
C45 C46 1.510(4) . ?
C46 C47 1.510(4) . ?
C47 C48 1.506(4) . ?
C1S C2S 1.508(5) . ?
C2S C7S 1.377(4) . ?
C2S C3S 1.390(4) . ?
C3S C4S 1.377(5) . ?
C4S C5S 1.368(5) . ?
C5S C6S 1.365(4) . ?
C6S C7S 1.381(4) . ?
C8S C12S 1.235(10) 5_666 ?
C8S C11S 1.325(10) 5_666 ?
C8S C9S 1.410(10) . ?
C9S C12S 1.297(8) 5_666 ?
C9S C12S 1.450(9) . ?
C9S C10S 1.452(9) . ?
C10S C11S 1.460(10) . ?
C10S C12S 1.567(11) . ?
C11S C8S 1.325(10) 5_666 ?
C11S C12S 1.481(8) . ?
C12S C8S 1.235(10) 5_666 ?
C12S C9S 1.297(8) 5_666 ?
C12S C12S 1.377(14) 5_666 ?
